data_4083572
loop_
_publ_author_name
'Saxena, Priya'
'Thirupathi, Natesan'
'Nethaji, Munirathinam'

_publ_contact_author 'Thirupathi N.'
_publ_section_title
;
 Mono- and Dialkyne Insertion Reactions of
 CyclopalladatedN,N&#x2032;,N&#x2033;-Triarylguanidines
 [\k2(C,N)Pd(\m-Br)]2andcis-/trans-[\k2(C,N)Pd(Lewis Base)Br]. Scaffolds
 for Enlarged, Rearranged, and Zwitterionic Palladacycles through Ring
 Contraction cum Amine--Imine Tautomerization
;
_journal_issue 12
_journal_name_full Organometallics
_journal_page_first 3182
_journal_paper_doi 10.1021/om500423q
_journal_volume 33
_journal_year 2014
_chemical_formula_moiety '2(C50 H42 Br N3 Pd), C14 H18 Br2 N2 Pd, 2(C H Cl3)'
_chemical_formula_sum 'C116 H104 Br4 Cl6 N8 Pd3'
_chemical_formula_weight 2461.61
_chemical_name_systematic
;
 ?
;
_space_group_IT_number 2
_symmetry_cell_setting triclinic
_symmetry_space_group_name_Hall '-P 1'
_symmetry_space_group_name_H-M 'P -1'
_atom_sites_solution_hydrogens geom
_atom_sites_solution_primary direct
_atom_sites_solution_secondary difmap
_audit_creation_method SHELXL-97
_cell_angle_alpha 72.231(4)
_cell_angle_beta 70.907(4)
_cell_angle_gamma 76.646(4)
_cell_formula_units_Z 1
_cell_length_a 12.7940(6)
_cell_length_b 15.4877(6)
_cell_length_c 15.5141(7)
_cell_measurement_temperature 298(2)
_cell_measurement_theta_max 26.37
_cell_measurement_theta_min 3.24
_cell_volume 2736.9(2)
_computing_cell_refinement 'CrysAlisPro, Oxford Diffraction Ltd.'
_computing_data_collection 'CrysAlisPro, Oxford Diffraction Ltd.'
_computing_data_reduction 'CrysAlisPro, Oxford Diffraction Ltd.'
_computing_molecular_graphics OLEX2-1.2
_computing_publication_material 'WINGX V1.80.01'
_computing_structure_refinement 'SHELXL-97 (Sheldrick, 2008)'
_computing_structure_solution SIR-92
_diffrn_ambient_temperature 298(2)
_diffrn_detector_area_resol_mean 0.3703
_diffrn_measured_fraction_theta_full 0.998
_diffrn_measured_fraction_theta_max 0.998
_diffrn_measurement_device_type 'Sapphire-3 CCD detector'
_diffrn_measurement_method 'OMEGA SCAN'
_diffrn_radiation_monochromator graphite
_diffrn_radiation_source 'fine-focus sealed tube'
_diffrn_radiation_type MoK\a
_diffrn_radiation_wavelength 0.71073
_diffrn_reflns_av_R_equivalents 0.0273
_diffrn_reflns_av_sigmaI/netI 0.0504
_diffrn_reflns_limit_h_max 15
_diffrn_reflns_limit_h_min -15
_diffrn_reflns_limit_k_max 17
_diffrn_reflns_limit_k_min -19
_diffrn_reflns_limit_l_max 19
_diffrn_reflns_limit_l_min -19
_diffrn_reflns_number 28685
_diffrn_reflns_theta_full 26.37
_diffrn_reflns_theta_max 26.37
_diffrn_reflns_theta_min 3.24
_exptl_absorpt_coefficient_mu 2.145
_exptl_absorpt_correction_T_max 0.6615
_exptl_absorpt_correction_T_min 0.6497
_exptl_absorpt_correction_type empirical
_exptl_absorpt_process_details 'CrysAlisPro 1.171.34.40 (2006)'
_exptl_crystal_colour ORANGE
_exptl_crystal_density_diffrn 1.494
_exptl_crystal_density_method 'not measured'
_exptl_crystal_description IRREGULAR
_exptl_crystal_F_000 1236
_exptl_crystal_size_max 0.22
_exptl_crystal_size_mid 0.21
_exptl_crystal_size_min 0.21
_refine_diff_density_max 1.075
_refine_diff_density_min -1.917
_refine_diff_density_rms 0.116
_refine_ls_extinction_method none
_refine_ls_goodness_of_fit_ref 1.103
_refine_ls_hydrogen_treatment constr
_refine_ls_matrix_type fullcycle
_refine_ls_number_parameters 624
_refine_ls_number_reflns 11163
_refine_ls_number_restraints 0
_refine_ls_restrained_S_all 1.103
_refine_ls_R_factor_all 0.0791
_refine_ls_R_factor_gt 0.0543
_refine_ls_shift/su_max 0.019
_refine_ls_shift/su_mean 0.002
_refine_ls_structure_factor_coef Fsqd
_refine_ls_weighting_details 'calc w=1/[\s^2^(Fo^2^)+(0.1135P)^2^+0.0000P] where P=(Fo^2^+2Fc^2^)/3'
_refine_ls_weighting_scheme calc
_refine_ls_wR_factor_gt 0.1769
_refine_ls_wR_factor_ref 0.1853
_reflns_number_gt 7842
_reflns_number_total 11163
_reflns_threshold_expression >2\s(I)
_cod_data_source_file om500423q_si_002.cif
_cod_data_source_block 1a"
_cod_depositor_comments
;
The following automatic conversions were performed:

'_symmetry_cell_setting' value 'TRICLINIC' changed to 'triclinic'
according to
/usr/data/users/saulius/crontab/automatic-downloads/rss-feeds/ACS/lib/dictionaries/cif_core.dic
dictionary named 'cif_core.dic' version 2.4.2 from
2011-04-26.

'_exptl_absorpt_correction_type' value 'EMPIRICAL'
changed to 'empirical' according to
/usr/data/users/saulius/crontab/automatic-downloads/rss-feeds/ACS/lib/dictionaries/cif_core.dic
dictionary named 'cif_core.dic' version 2.4.2 from 2011-04-26.

Automatic conversion script
Id: cif_fix_values 2281 2013-09-26 08:29:07Z andrius 

 Adding full bibliography for 4083571--4083582.cif.
;
_cod_original_sg_symbol_H-M P-1
_cod_database_code 4083572

loop_
_symmetry_equiv_pos_as_xyz
'x, y, z'
'-x, -y, -z'

loop_
_atom_site_label
_atom_site_type_symbol
_atom_site_fract_x
_atom_site_fract_y
_atom_site_fract_z
_atom_site_U_iso_or_equiv
_atom_site_adp_type
_atom_site_occupancy
_atom_site_symmetry_multiplicity
_atom_site_calc_flag
_atom_site_refinement_flags
Pd1 Pd 0.71952(3) 0.24845(3) 0.02465(3) 0.02772(13) Uani 1 1 d .
Pd2 Pd 0.5000 0.5000 0.5000 0.04134(18) Uani 1 2 d S
Br1 Br 0.80342(6) 0.31701(5) 0.10282(5) 0.0633(2) Uani 1 1 d .
Br2 Br 0.53165(8) 0.40607(6) 0.64645(6) 0.0806(3) Uani 1 1 d .
N1 N 0.6661(3) 0.3721(3) -0.0722(3) 0.0294(9) Uani 1 1 d .
N2 N 0.8176(4) 0.4435(3) -0.1103(3) 0.0382(11) Uani 1 1 d .
H2 H 0.7973 0.4559 -0.0562 0.046 Uiso 1 1 calc R
N3 N 0.7374(4) 0.4542(3) -0.2282(3) 0.0375(10) Uani 1 1 d .
H3 H 0.7065 0.4237 -0.2488 0.045 Uiso 1 1 calc R
N4 N 0.5845(4) 0.4008(3) 0.4348(3) 0.0444(12) Uani 1 1 d .
Cl1 Cl 0.3175(2) 0.2515(2) 0.56664(19) 0.1124(9) Uani 1 1 d .
Cl2 Cl 0.5212(2) 0.1445(2) 0.5960(2) 0.1419(13) Uani 1 1 d .
Cl3 Cl 0.3408(3) 0.18303(19) 0.75352(18) 0.1088(8) Uani 1 1 d .
C1 C 0.7382(4) 0.4218(3) -0.1374(4) 0.0324(11) Uani 1 1 d .
C2 C 0.9313(4) 0.4476(4) -0.1631(4) 0.0360(12) Uani 1 1 d .
C3 C 0.9847(5) 0.3904(4) -0.2214(4) 0.0465(14) Uani 1 1 d .
H3A H 0.9455 0.3515 -0.2299 0.056 Uiso 1 1 calc R
C4 C 1.0974(6) 0.3909(5) -0.2678(5) 0.0651(19) Uani 1 1 d .
H4 H 1.1332 0.3535 -0.3089 0.078 Uiso 1 1 calc R
C5 C 1.1564(6) 0.4460(6) -0.2534(5) 0.071(2) Uani 1 1 d .
H5 H 1.2329 0.4441 -0.2816 0.085 Uiso 1 1 calc R
C6 C 1.0992(6) 0.5055(5) -0.1952(6) 0.067(2) Uani 1 1 d .
H6 H 1.1383 0.5450 -0.1874 0.081 Uiso 1 1 calc R
C7 C 0.9892(5) 0.5072(4) -0.1499(5) 0.0459(14) Uani 1 1 d .
C8 C 0.9301(6) 0.5720(6) -0.0870(6) 0.076(2) Uani 1 1 d .
H8A H 0.9834 0.6049 -0.0838 0.113 Uiso 1 1 calc R
H8B H 0.8961 0.5376 -0.0249 0.113 Uiso 1 1 calc R
H8C H 0.8736 0.6147 -0.1124 0.113 Uiso 1 1 calc R
C9 C 0.7817(5) 0.5335(4) -0.2950(4) 0.0460(15) Uani 1 1 d .
C10 C 0.7795(5) 0.6087(5) -0.2668(6) 0.064(2) Uani 1 1 d .
H10 H 0.7459 0.6105 -0.2042 0.077 Uiso 1 1 calc R
C11 C 0.8273(7) 0.6831(5) -0.3314(9) 0.097(4) Uani 1 1 d .
H11 H 0.8309 0.7333 -0.3121 0.117 Uiso 1 1 calc R
C12 C 0.8699(8) 0.6808(8) -0.4260(10) 0.114(5) Uani 1 1 d .
H12 H 0.8997 0.7311 -0.4705 0.137 Uiso 1 1 calc R
C13 C 0.8686(7) 0.6106(8) -0.4523(7) 0.096(3) Uani 1 1 d .
H13 H 0.8967 0.6120 -0.5160 0.115 Uiso 1 1 calc R
C14 C 0.8265(6) 0.5310(6) -0.3892(5) 0.070(2) Uani 1 1 d .
C15 C 0.8306(8) 0.4510(7) -0.4229(6) 0.098(3) Uani 1 1 d .
H15A H 0.8599 0.4650 -0.4902 0.148 Uiso 1 1 calc R
H15B H 0.7566 0.4359 -0.4054 0.148 Uiso 1 1 calc R
H15C H 0.8779 0.3999 -0.3950 0.148 Uiso 1 1 calc R
C16 C 0.5640(4) 0.3653(3) -0.0875(3) 0.0293(11) Uani 1 1 d .
C17 C 0.5333(4) 0.2768(3) -0.0610(4) 0.0289(11) Uani 1 1 d .
C18 C 0.4340(5) 0.2673(4) -0.0713(4) 0.0401(13) Uani 1 1 d .
H18 H 0.4149 0.2090 -0.0562 0.048 Uiso 1 1 calc R
C19 C 0.3624(5) 0.3426(4) -0.1035(4) 0.0453(14) Uani 1 1 d .
H19 H 0.2968 0.3351 -0.1123 0.054 Uiso 1 1 calc R
C20 C 0.3888(5) 0.4294(4) -0.1228(4) 0.0445(14) Uani 1 1 d .
H20 H 0.3385 0.4801 -0.1416 0.053 Uiso 1 1 calc R
C21 C 0.4882(4) 0.4428(4) -0.1148(4) 0.0349(12) Uani 1 1 d .
C22 C 0.5078(5) 0.5395(4) -0.1284(5) 0.0485(15) Uani 1 1 d .
H22A H 0.5542 0.5608 -0.1910 0.073 Uiso 1 1 calc R
H22B H 0.5441 0.5400 -0.0834 0.073 Uiso 1 1 calc R
H22C H 0.4373 0.5791 -0.1194 0.073 Uiso 1 1 calc R
C23 C 0.5993(4) 0.1950(3) -0.0113(4) 0.0307(11) Uani 1 1 d .
C24 C 0.5256(4) 0.1432(4) 0.0777(4) 0.0347(12) Uani 1 1 d .
C25 C 0.4568(5) 0.1872(5) 0.1461(4) 0.0500(15) Uani 1 1 d .
H25 H 0.4580 0.2488 0.1392 0.060 Uiso 1 1 calc R
C26 C 0.3857(6) 0.1376(6) 0.2258(5) 0.068(2) Uani 1 1 d .
H26 H 0.3394 0.1667 0.2721 0.082 Uiso 1 1 calc R
C27 C 0.3830(6) 0.0493(6) 0.2368(5) 0.071(2) Uani 1 1 d .
H27 H 0.3364 0.0172 0.2910 0.085 Uiso 1 1 calc R
C28 C 0.4474(6) 0.0063(5) 0.1695(5) 0.0611(19) Uani 1 1 d .
H28 H 0.4436 -0.0549 0.1771 0.073 Uiso 1 1 calc R
C29 C 0.5179(5) 0.0516(4) 0.0909(5) 0.0453(15) Uani 1 1 d .
H29 H 0.5616 0.0210 0.0451 0.054 Uiso 1 1 calc R
C30 C 0.7086(4) 0.1555(3) -0.0498(4) 0.0302(11) Uani 1 1 d .
C31 C 0.7699(4) 0.1762(3) -0.1524(4) 0.0297(11) Uani 1 1 d .
C32 C 0.7157(5) 0.2005(4) -0.2215(4) 0.0460(14) Uani 1 1 d .
H32 H 0.6380 0.2110 -0.2051 0.055 Uiso 1 1 calc R
C33 C 0.7757(7) 0.2094(5) -0.3157(5) 0.069(2) Uani 1 1 d .
H33 H 0.7388 0.2245 -0.3621 0.082 Uiso 1 1 calc R
C34 C 0.8918(7) 0.1955(6) -0.3392(5) 0.078(2) Uani 1 1 d .
H34 H 0.9332 0.2026 -0.4020 0.094 Uiso 1 1 calc R
C35 C 0.9448(6) 0.1714(5) -0.2705(5) 0.065(2) Uani 1 1 d .
H35 H 1.0226 0.1620 -0.2872 0.078 Uiso 1 1 calc R
C36 C 0.8868(5) 0.1606(4) -0.1775(4) 0.0451(14) Uani 1 1 d .
H36 H 0.9246 0.1431 -0.1315 0.054 Uiso 1 1 calc R
C37 C 0.7640(4) 0.0787(4) 0.0193(4) 0.0329(11) Uani 1 1 d .
C38 C 0.8027(4) -0.0150(3) 0.0073(4) 0.0331(12) Uani 1 1 d .
C39 C 0.7725(5) -0.0448(4) -0.0558(4) 0.0432(14) Uani 1 1 d .
H39 H 0.7300 -0.0038 -0.0937 0.052 Uiso 1 1 calc R
C40 C 0.8041(5) -0.1338(4) -0.0636(5) 0.0542(17) Uani 1 1 d .
H40 H 0.7836 -0.1523 -0.1068 0.065 Uiso 1 1 calc R
C41 C 0.8660(5) -0.1955(4) -0.0074(5) 0.0551(17) Uani 1 1 d .
H41 H 0.8852 -0.2563 -0.0109 0.066 Uiso 1 1 calc R
C42 C 0.8994(5) -0.1667(4) 0.0541(5) 0.0536(16) Uani 1 1 d .
H42 H 0.9427 -0.2080 0.0911 0.064 Uiso 1 1 calc R
C43 C 0.8695(5) -0.0786(4) 0.0607(4) 0.0433(14) Uani 1 1 d .
H43 H 0.8938 -0.0600 0.1015 0.052 Uiso 1 1 calc R
C44 C 0.7679(4) 0.1172(3) 0.0838(4) 0.0319(11) Uani 1 1 d .
C45 C 0.7941(4) 0.0816(3) 0.1739(4) 0.0339(12) Uani 1 1 d .
C46 C 0.8949(5) 0.0871(4) 0.1877(5) 0.0493(15) Uani 1 1 d .
H46 H 0.9489 0.1157 0.1370 0.059 Uiso 1 1 calc R
C47 C 0.9159(7) 0.0528(5) 0.2709(5) 0.0643(19) Uani 1 1 d .
H47 H 0.9842 0.0568 0.2775 0.077 Uiso 1 1 calc R
C48 C 0.8371(9) 0.0116(6) 0.3471(6) 0.084(3) Uani 1 1 d .
H48 H 0.8524 -0.0123 0.4052 0.101 Uiso 1 1 calc R
C49 C 0.7366(8) 0.0054(5) 0.3386(5) 0.075(2) Uani 1 1 d .
H49 H 0.6832 -0.0220 0.3907 0.091 Uiso 1 1 calc R
C50 C 0.7146(6) 0.0397(4) 0.2530(5) 0.0544(16) Uani 1 1 d .
H50 H 0.6461 0.0352 0.2473 0.065 Uiso 1 1 calc R
C51 C 0.6921(6) 0.3730(5) 0.4288(4) 0.0525(16) Uani 1 1 d .
H51 H 0.7275 0.4013 0.4542 0.063 Uiso 1 1 calc R
C52 C 0.7558(6) 0.3013(5) 0.3850(5) 0.0598(18) Uani 1 1 d .
C53 C 0.6968(6) 0.2607(5) 0.3498(4) 0.0569(17) Uani 1 1 d .
H53 H 0.7339 0.2127 0.3219 0.068 Uiso 1 1 calc R
C54 C 0.5861(6) 0.2900(4) 0.3556(4) 0.0485(15) Uani 1 1 d .
C55 C 0.5319(6) 0.3614(4) 0.3987(4) 0.0484(15) Uani 1 1 d .
H55 H 0.4566 0.3822 0.4025 0.058 Uiso 1 1 calc R
C56 C 0.8755(6) 0.2733(7) 0.3767(6) 0.094(3) Uani 1 1 d .
H56A H 0.9101 0.2462 0.3242 0.141 Uiso 1 1 calc R
H56B H 0.8855 0.2294 0.4334 0.141 Uiso 1 1 calc R
H56C H 0.9094 0.3260 0.3669 0.141 Uiso 1 1 calc R
C57 C 0.5215(7) 0.2466(5) 0.3183(6) 0.073(2) Uani 1 1 d .
H57A H 0.5572 0.2501 0.2527 0.110 Uiso 1 1 calc R
H57B H 0.4465 0.2785 0.3261 0.110 Uiso 1 1 calc R
H57C H 0.5198 0.1835 0.3524 0.110 Uiso 1 1 calc R
C58 C 0.4086(7) 0.2230(6) 0.6363(6) 0.086(3) Uani 1 1 d .
H58 H 0.4374 0.2787 0.6298 0.103 Uiso 1 1 calc R

loop_
_atom_site_aniso_label
_atom_site_aniso_U_11
_atom_site_aniso_U_22
_atom_site_aniso_U_33
_atom_site_aniso_U_23
_atom_site_aniso_U_13
_atom_site_aniso_U_12
Pd1 0.0269(2) 0.0262(2) 0.0360(2) -0.00980(16) -0.01620(16) -0.00160(15)
Pd2 0.0453(4) 0.0469(4) 0.0363(3) -0.0209(3) -0.0087(3) -0.0050(3)
Br1 0.0754(5) 0.0598(4) 0.0693(5) -0.0198(4) -0.0350(4) -0.0110(4)
Br2 0.1016(7) 0.0819(6) 0.0577(5) -0.0214(4) -0.0268(4) 0.0001(5)
N1 0.029(2) 0.031(2) 0.033(2) -0.0107(19) -0.0119(18) -0.0042(18)
N2 0.034(2) 0.043(3) 0.045(3) -0.018(2) -0.013(2) -0.008(2)
N3 0.037(3) 0.041(3) 0.036(3) -0.003(2) -0.013(2) -0.011(2)
N4 0.048(3) 0.050(3) 0.039(3) -0.021(2) -0.012(2) 0.000(2)
Cl1 0.0803(16) 0.145(2) 0.0884(18) -0.0076(17) -0.0254(14) 0.0020(16)
Cl2 0.0938(19) 0.154(3) 0.107(2) 0.022(2) -0.0149(16) 0.0251(18)
Cl3 0.139(2) 0.1006(19) 0.0817(17) -0.0187(14) -0.0293(16) -0.0150(17)
C1 0.026(3) 0.033(3) 0.041(3) -0.014(2) -0.011(2) 0.001(2)
C2 0.032(3) 0.033(3) 0.040(3) -0.002(2) -0.016(2) -0.002(2)
C3 0.044(3) 0.042(3) 0.058(4) -0.017(3) -0.024(3) 0.005(3)
C4 0.050(4) 0.074(5) 0.064(5) -0.024(4) -0.020(3) 0.021(4)
C5 0.034(4) 0.101(6) 0.070(5) -0.013(5) -0.011(3) -0.011(4)
C6 0.048(4) 0.074(5) 0.090(6) -0.022(4) -0.022(4) -0.024(4)
C7 0.035(3) 0.048(3) 0.061(4) -0.017(3) -0.018(3) -0.007(3)
C8 0.058(5) 0.090(6) 0.108(7) -0.058(5) -0.029(4) -0.011(4)
C9 0.029(3) 0.052(4) 0.050(4) 0.003(3) -0.018(3) -0.004(3)
C10 0.044(4) 0.050(4) 0.085(5) 0.006(4) -0.022(4) -0.006(3)
C11 0.058(5) 0.049(5) 0.164(11) 0.030(6) -0.051(6) -0.015(4)
C12 0.064(6) 0.109(9) 0.121(10) 0.065(8) -0.034(6) -0.032(6)
C13 0.066(6) 0.136(9) 0.063(6) 0.034(6) -0.026(4) -0.039(6)
C14 0.045(4) 0.116(7) 0.041(4) 0.008(4) -0.020(3) -0.021(4)
C15 0.091(7) 0.157(10) 0.053(5) -0.046(6) -0.004(5) -0.026(7)
C16 0.024(2) 0.034(3) 0.029(3) -0.009(2) -0.010(2) 0.003(2)
C17 0.020(2) 0.034(3) 0.036(3) -0.012(2) -0.013(2) 0.001(2)
C18 0.038(3) 0.040(3) 0.047(3) -0.009(3) -0.017(3) -0.010(3)
C19 0.029(3) 0.059(4) 0.050(4) -0.006(3) -0.019(3) -0.010(3)
C20 0.033(3) 0.053(4) 0.046(3) -0.010(3) -0.020(3) 0.006(3)
C21 0.030(3) 0.036(3) 0.034(3) -0.009(2) -0.008(2) 0.003(2)
C22 0.046(3) 0.033(3) 0.059(4) -0.008(3) -0.017(3) 0.010(3)
C23 0.031(3) 0.033(3) 0.039(3) -0.013(2) -0.018(2) -0.007(2)
C24 0.030(3) 0.040(3) 0.044(3) -0.014(3) -0.021(2) -0.003(2)
C25 0.040(3) 0.062(4) 0.052(4) -0.020(3) -0.012(3) -0.009(3)
C26 0.051(4) 0.107(7) 0.046(4) -0.021(4) -0.001(3) -0.026(4)
C27 0.056(4) 0.093(6) 0.055(5) 0.009(4) -0.011(4) -0.038(4)
C28 0.051(4) 0.059(4) 0.076(5) -0.003(4) -0.027(4) -0.018(3)
C29 0.039(3) 0.034(3) 0.068(4) -0.007(3) -0.022(3) -0.012(3)
C30 0.029(3) 0.026(3) 0.048(3) -0.013(2) -0.024(2) -0.003(2)
C31 0.034(3) 0.024(2) 0.033(3) -0.010(2) -0.011(2) -0.002(2)
C32 0.045(3) 0.047(4) 0.046(4) -0.018(3) -0.015(3) 0.005(3)
C33 0.086(6) 0.078(5) 0.039(4) -0.018(4) -0.023(4) 0.007(4)
C34 0.075(6) 0.095(6) 0.047(4) -0.028(4) 0.002(4) 0.005(5)
C35 0.045(4) 0.073(5) 0.070(5) -0.029(4) -0.002(4) 0.001(3)
C36 0.040(3) 0.046(3) 0.051(4) -0.018(3) -0.012(3) -0.001(3)
C37 0.025(3) 0.035(3) 0.040(3) -0.008(2) -0.013(2) -0.005(2)
C38 0.029(3) 0.028(3) 0.045(3) -0.010(2) -0.011(2) -0.006(2)
C39 0.045(3) 0.033(3) 0.062(4) -0.016(3) -0.029(3) 0.001(2)
C40 0.050(4) 0.049(4) 0.079(5) -0.030(4) -0.026(3) -0.007(3)
C41 0.053(4) 0.031(3) 0.080(5) -0.021(3) -0.011(4) -0.004(3)
C42 0.052(4) 0.036(3) 0.073(5) -0.013(3) -0.028(3) 0.008(3)
C43 0.041(3) 0.039(3) 0.055(4) -0.013(3) -0.025(3) 0.003(3)
C44 0.029(3) 0.031(3) 0.041(3) -0.007(2) -0.018(2) -0.004(2)
C45 0.040(3) 0.024(3) 0.040(3) -0.011(2) -0.018(2) 0.005(2)
C46 0.044(3) 0.055(4) 0.057(4) -0.017(3) -0.027(3) 0.000(3)
C47 0.074(5) 0.066(5) 0.065(5) -0.015(4) -0.051(4) 0.011(4)
C48 0.131(8) 0.070(5) 0.060(5) -0.026(4) -0.058(6) 0.029(5)
C49 0.108(7) 0.064(5) 0.048(4) -0.007(4) -0.021(4) -0.011(5)
C50 0.060(4) 0.050(4) 0.054(4) -0.011(3) -0.019(3) -0.006(3)
C51 0.052(4) 0.064(4) 0.050(4) -0.027(3) -0.013(3) -0.009(3)
C52 0.053(4) 0.072(5) 0.055(4) -0.030(4) -0.013(3) 0.005(3)
C53 0.078(5) 0.052(4) 0.043(4) -0.024(3) -0.017(3) 0.003(3)
C54 0.065(4) 0.040(3) 0.045(4) -0.014(3) -0.022(3) -0.003(3)
C55 0.055(4) 0.053(4) 0.044(3) -0.014(3) -0.021(3) -0.007(3)
C56 0.054(5) 0.138(8) 0.092(7) -0.057(6) -0.021(4) 0.020(5)
C57 0.105(6) 0.056(4) 0.081(5) -0.030(4) -0.047(5) -0.007(4)
C58 0.079(6) 0.081(6) 0.093(7) -0.004(5) -0.029(5) -0.021(5)

loop_
_atom_type_symbol
_atom_type_description
_atom_type_scat_dispersion_real
_atom_type_scat_dispersion_imag
_atom_type_scat_source
C C 0.0033 0.0016 'International Tables Vol C Tables 4.2.6.8 and 6.1.1.4'
H H 0.0000 0.0000 'International Tables Vol C Tables 4.2.6.8 and 6.1.1.4'
Pd Pd -0.9988 1.0072 'International Tables Vol C Tables 4.2.6.8 and 6.1.1.4'
N N 0.0061 0.0033 'International Tables Vol C Tables 4.2.6.8 and 6.1.1.4'
Br Br -0.2901 2.4595 'International Tables Vol C Tables 4.2.6.8 and 6.1.1.4'
Cl Cl 0.1484 0.1585 'International Tables Vol C Tables 4.2.6.8 and 6.1.1.4'

loop_
_geom_angle_atom_site_label_1
_geom_angle_atom_site_label_2
_geom_angle_atom_site_label_3
_geom_angle
_geom_angle_site_symmetry_1
_geom_angle_site_symmetry_3
C44 Pd1 C30 67.1(2) . .
C44 Pd1 N1 162.46(18) . .
C30 Pd1 N1 95.49(17) . .
C44 Pd1 C23 85.22(19) . .
C30 Pd1 C23 37.68(18) . .
N1 Pd1 C23 81.68(17) . .
C44 Pd1 Br1 97.34(14) . .
C30 Pd1 Br1 157.46(13) . .
N1 Pd1 Br1 98.65(10) . .
C23 Pd1 Br1 162.64(14) . .
C44 Pd1 C37 30.56(19) . .
C30 Pd1 C37 36.82(18) . .
N1 Pd1 C37 131.91(16) . .
C23 Pd1 C37 62.81(18) . .
Br1 Pd1 C37 124.98(12) . .
N4 Pd2 N4 180.0(2) 2_666 .
N4 Pd2 Br2 89.07(15) 2_666 .
N4 Pd2 Br2 90.93(15) . .
N4 Pd2 Br2 90.93(15) 2_666 2_666
N4 Pd2 Br2 89.07(15) . 2_666
Br2 Pd2 Br2 180.00(2) . 2_666
C1 N1 C16 121.0(4) . .
C1 N1 Pd1 121.4(3) . .
C16 N1 Pd1 110.5(3) . .
C1 N2 C2 125.9(4) . .
C1 N2 H2 117.0 . .
C2 N2 H2 117.0 . .
C1 N3 C9 127.9(5) . .
C1 N3 H3 116.1 . .
C9 N3 H3 116.1 . .
C51 N4 C55 119.9(5) . .
C51 N4 Pd2 120.2(4) . .
C55 N4 Pd2 119.9(4) . .
N1 C1 N3 124.5(5) . .
N1 C1 N2 117.1(5) . .
N3 C1 N2 118.4(4) . .
C3 C2 C7 120.8(5) . .
C3 C2 N2 120.3(5) . .
C7 C2 N2 118.7(5) . .
C2 C3 C4 119.8(6) . .
C2 C3 H3A 120.1 . .
C4 C3 H3A 120.1 . .
C5 C4 C3 120.4(7) . .
C5 C4 H4 119.8 . .
C3 C4 H4 119.8 . .
C4 C5 C6 118.7(6) . .
C4 C5 H5 120.6 . .
C6 C5 H5 120.6 . .
C7 C6 C5 122.1(6) . .
C7 C6 H6 119.0 . .
C5 C6 H6 119.0 . .
C6 C7 C2 118.1(6) . .
C6 C7 C8 120.7(6) . .
C2 C7 C8 121.2(5) . .
C7 C8 H8A 109.5 . .
C7 C8 H8B 109.5 . .
H8A C8 H8B 109.5 . .
C7 C8 H8C 109.5 . .
H8A C8 H8C 109.5 . .
H8B C8 H8C 109.5 . .
C10 C9 C14 121.1(6) . .
C10 C9 N3 120.6(6) . .
C14 C9 N3 118.2(6) . .
C9 C10 C11 119.9(9) . .
C9 C10 H10 120.1 . .
C11 C10 H10 120.1 . .
C10 C11 C12 118.6(10) . .
C10 C11 H11 120.7 . .
C12 C11 H11 120.7 . .
C13 C12 C11 120.9(9) . .
C13 C12 H12 119.6 . .
C11 C12 H12 119.5 . .
C12 C13 C14 123.2(10) . .
C12 C13 H13 118.4 . .
C14 C13 H13 118.4 . .
C9 C14 C13 116.2(9) . .
C9 C14 C15 122.9(7) . .
C13 C14 C15 120.9(8) . .
C14 C15 H15A 109.5 . .
C14 C15 H15B 109.5 . .
H15A C15 H15B 109.5 . .
C14 C15 H15C 109.5 . .
H15A C15 H15C 109.5 . .
H15B C15 H15C 109.5 . .
C21 C16 C17 119.7(4) . .
C21 C16 N1 122.6(4) . .
C17 C16 N1 117.1(4) . .
C18 C17 C16 119.2(5) . .
C18 C17 C23 119.1(4) . .
C16 C17 C23 121.3(4) . .
C17 C18 C19 121.2(5) . .
C17 C18 H18 119.4 . .
C19 C18 H18 119.4 . .
C18 C19 C20 119.5(5) . .
C18 C19 H19 120.3 . .
C20 C19 H19 120.3 . .
C19 C20 C21 121.7(5) . .
C19 C20 H20 119.2 . .
C21 C20 H20 119.2 . .
C20 C21 C16 118.5(5) . .
C20 C21 C22 119.1(5) . .
C16 C21 C22 122.2(5) . .
C21 C22 H22A 109.5 . .
C21 C22 H22B 109.5 . .
H22A C22 H22B 109.5 . .
C21 C22 H22C 109.5 . .
H22A C22 H22C 109.5 . .
H22B C22 H22C 109.5 . .
C30 C23 C17 126.1(5) . .
C30 C23 C24 120.7(5) . .
C17 C23 C24 111.4(4) . .
C30 C23 Pd1 69.8(3) . .
C17 C23 Pd1 106.1(3) . .
C24 C23 Pd1 109.1(3) . .
C25 C24 C29 117.8(5) . .
C25 C24 C23 120.8(5) . .
C29 C24 C23 121.2(5) . .
C24 C25 C26 119.0(6) . .
C24 C25 H25 120.5 . .
C26 C25 H25 120.5 . .
C27 C26 C25 121.2(7) . .
C27 C26 H26 119.4 . .
C25 C26 H26 119.4 . .
C26 C27 C28 120.3(7) . .
C26 C27 H27 119.8 . .
C28 C27 H27 119.8 . .
C27 C28 C29 120.6(7) . .
C27 C28 H28 119.7 . .
C29 C28 H28 119.7 . .
C28 C29 C24 121.0(6) . .
C28 C29 H29 119.5 . .
C24 C29 H29 119.5 . .
C23 C30 C31 124.9(5) . .
C23 C30 C37 116.2(5) . .
C31 C30 C37 118.6(4) . .
C23 C30 Pd1 72.5(3) . .
C31 C30 Pd1 114.9(3) . .
C37 C30 Pd1 86.7(3) . .
C32 C31 C36 119.3(5) . .
C32 C31 C30 122.3(5) . .
C36 C31 C30 118.0(5) . .
C31 C32 C33 120.8(6) . .
C31 C32 H32 119.6 . .
C33 C32 H32 119.6 . .
C34 C33 C32 118.9(7) . .
C34 C33 H33 120.6 . .
C32 C33 H33 120.6 . .
C35 C34 C33 120.0(7) . .
C35 C34 H34 120.0 . .
C33 C34 H34 120.0 . .
C34 C35 C36 121.7(7) . .
C34 C35 H35 119.2 . .
C36 C35 H35 119.2 . .
C35 C36 C31 119.3(6) . .
C35 C36 H36 120.4 . .
C31 C36 H36 120.4 . .
C44 C37 C38 131.4(5) . .
C44 C37 C30 105.9(4) . .
C38 C37 C30 122.6(5) . .
C44 C37 Pd1 50.0(3) . .
C38 C37 Pd1 172.7(4) . .
C30 C37 Pd1 56.5(2) . .
C39 C38 C43 117.2(5) . .
C39 C38 C37 121.4(5) . .
C43 C38 C37 121.4(5) . .
C40 C39 C38 121.4(6) . .
C40 C39 H39 119.3 . .
C38 C39 H39 119.3 . .
C39 C40 C41 119.9(6) . .
C39 C40 H40 120.0 . .
C41 C40 H40 120.0 . .
C40 C41 C42 119.7(6) . .
C40 C41 H41 120.1 . .
C42 C41 H41 120.1 . .
C43 C42 C41 120.2(6) . .
C43 C42 H42 119.9 . .
C41 C42 H42 119.9 . .
C42 C43 C38 121.5(6) . .
C42 C43 H43 119.2 . .
C38 C43 H43 119.2 . .
C37 C44 C45 134.0(5) . .
C37 C44 Pd1 99.5(4) . .
C45 C44 Pd1 126.5(4) . .
C46 C45 C50 116.7(6) . .
C46 C45 C44 124.0(5) . .
C50 C45 C44 119.3(5) . .
C47 C46 C45 122.1(6) . .
C47 C46 H46 119.0 . .
C45 C46 H46 119.0 . .
C46 C47 C48 120.1(7) . .
C46 C47 H47 119.9 . .
C48 C47 H47 119.9 . .
C49 C48 C47 120.6(7) . .
C49 C48 H48 119.7 . .
C47 C48 H48 119.7 . .
C48 C49 C50 119.8(8) . .
C48 C49 H49 120.1 . .
C50 C49 H49 120.1 . .
C49 C50 C45 120.8(7) . .
C49 C50 H50 119.6 . .
C45 C50 H50 119.6 . .
N4 C51 C52 122.6(6) . .
N4 C51 H51 118.7 . .
C52 C51 H51 118.7 . .
C53 C52 C51 115.7(6) . .
C53 C52 C56 122.6(7) . .
C51 C52 C56 121.7(7) . .
C54 C53 C52 121.5(6) . .
C54 C53 H53 119.2 . .
C52 C53 H53 119.2 . .
C53 C54 C55 118.3(6) . .
C53 C54 C57 122.0(6) . .
C55 C54 C57 119.7(6) . .
N4 C55 C54 122.1(6) . .
N4 C55 H55 119.0 . .
C54 C55 H55 119.0 . .
C52 C56 H56A 109.5 . .
C52 C56 H56B 109.5 . .
H56A C56 H56B 109.5 . .
C52 C56 H56C 109.5 . .
H56A C56 H56C 109.5 . .
H56B C56 H56C 109.5 . .
C54 C57 H57A 109.5 . .
C54 C57 H57B 109.5 . .
H57A C57 H57B 109.5 . .
C54 C57 H57C 109.5 . .
H57A C57 H57C 109.5 . .
H57B C57 H57C 109.5 . .
Cl3 C58 Cl2 112.0(5) . .
Cl3 C58 Cl1 111.3(5) . .
Cl2 C58 Cl1 109.8(5) . .
Cl3 C58 H58 107.9 . .
Cl2 C58 H58 107.9 . .
Cl1 C58 H58 107.9 . .

loop_
_geom_bond_atom_site_label_1
_geom_bond_atom_site_label_2
_geom_bond_distance
_geom_bond_site_symmetry_2
Pd1 C44 2.003(5) .
Pd1 C30 2.154(5) .
Pd1 N1 2.169(4) .
Pd1 C23 2.189(4) .
Pd1 Br1 2.4320(7) .
Pd1 C37 2.579(5) .
Pd2 N4 2.005(5) 2_666
Pd2 N4 2.005(5) .
Pd2 Br2 2.3989(9) .
Pd2 Br2 2.3989(9) 2_666
N1 C1 1.307(6) .
N1 C16 1.433(6) .
N2 C1 1.359(6) .
N2 C2 1.422(6) .
N2 H2 0.8600 .
N3 C1 1.347(7) .
N3 C9 1.436(7) .
N3 H3 0.8600 .
N4 C51 1.324(8) .
N4 C55 1.336(7) .
Cl1 C58 1.737(9) .
Cl2 C58 1.735(10) .
Cl3 C58 1.723(9) .
C2 C3 1.368(8) .
C2 C7 1.405(7) .
C3 C4 1.386(9) .
C3 H3A 0.9300 .
C4 C5 1.369(10) .
C4 H4 0.9300 .
C5 C6 1.401(10) .
C5 H5 0.9300 .
C6 C7 1.350(9) .
C6 H6 0.9300 .
C7 C8 1.515(9) .
C8 H8A 0.9600 .
C8 H8B 0.9600 .
C8 H8C 0.9600 .
C9 C10 1.356(9) .
C9 C14 1.394(10) .
C10 C11 1.387(10) .
C10 H10 0.9300 .
C11 C12 1.398(16) .
C11 H11 0.9300 .
C12 C13 1.278(15) .
C12 H12 0.9300 .
C13 C14 1.413(11) .
C13 H13 0.9300 .
C14 C15 1.467(12) .
C15 H15A 0.9600 .
C15 H15B 0.9600 .
C15 H15C 0.9600 .
C16 C21 1.408(7) .
C16 C17 1.416(7) .
C17 C18 1.377(7) .
C17 C23 1.500(7) .
C18 C19 1.379(8) .
C18 H18 0.9300 .
C19 C20 1.382(8) .
C19 H19 0.9300 .
C20 C21 1.385(8) .
C20 H20 0.9300 .
C21 C22 1.516(7) .
C22 H22A 0.9600 .
C22 H22B 0.9600 .
C22 H22C 0.9600 .
C23 C30 1.403(7) .
C23 C24 1.503(7) .
C24 C25 1.385(8) .
C24 C29 1.393(7) .
C25 C26 1.398(9) .
C25 H25 0.9300 .
C26 C27 1.332(11) .
C26 H26 0.9300 .
C27 C28 1.349(11) .
C27 H27 0.9300 .
C28 C29 1.357(9) .
C28 H28 0.9300 .
C29 H29 0.9300 .
C30 C31 1.496(7) .
C30 C37 1.548(7) .
C31 C32 1.376(8) .
C31 C36 1.399(7) .
C32 C33 1.391(9) .
C32 H32 0.9300 .
C33 C34 1.389(11) .
C33 H33 0.9300 .
C34 C35 1.361(11) .
C34 H34 0.9300 .
C35 C36 1.367(9) .
C35 H35 0.9300 .
C36 H36 0.9300 .
C37 C44 1.330(7) .
C37 C38 1.469(7) .
C38 C39 1.390(7) .
C38 C43 1.401(8) .
C39 C40 1.374(8) .
C39 H39 0.9300 .
C40 C41 1.376(10) .
C40 H40 0.9300 .
C41 C42 1.381(9) .
C41 H41 0.9300 .
C42 C43 1.356(8) .
C42 H42 0.9300 .
C43 H43 0.9300 .
C44 C45 1.456(7) .
C45 C46 1.400(8) .
C45 C50 1.402(8) .
C46 C47 1.329(9) .
C46 H46 0.9300 .
C47 C48 1.370(12) .
C47 H47 0.9300 .
C48 C49 1.362(12) .
C48 H48 0.9300 .
C49 C50 1.367(10) .
C49 H49 0.9300 .
C50 H50 0.9300 .
C51 C52 1.429(9) .
C51 H51 0.9300 .
C52 C53 1.399(9) .
C52 C56 1.465(10) .
C53 C54 1.366(9) .
C53 H53 0.9300 .
C54 C55 1.394(8) .
C54 C57 1.509(9) .
C55 H55 0.9300 .
C56 H56A 0.9600 .
C56 H56B 0.9600 .
C56 H56C 0.9600 .
C57 H57A 0.9600 .
C57 H57B 0.9600 .
C57 H57C 0.9600 .
C58 H58 0.9800 .

loop_
_geom_torsion_atom_site_label_1
_geom_torsion_atom_site_label_2
_geom_torsion_atom_site_label_3
_geom_torsion_atom_site_label_4
_geom_torsion
_geom_torsion_site_symmetry_1
C44 Pd1 N1 C1 -92.5(6) .
C30 Pd1 N1 C1 -99.4(4) .
C23 Pd1 N1 C1 -134.5(4) .
Br1 Pd1 N1 C1 63.0(4) .
C37 Pd1 N1 C1 -93.3(4) .
C44 Pd1 N1 C16 58.4(7) .
C30 Pd1 N1 C16 51.5(3) .
C23 Pd1 N1 C16 16.3(3) .
Br1 Pd1 N1 C16 -146.1(3) .
C37 Pd1 N1 C16 57.6(4) .
N4 Pd2 N4 C51 -144(100) 2_666
Br2 Pd2 N4 C51 -62.9(5) .
Br2 Pd2 N4 C51 117.1(5) 2_666
N4 Pd2 N4 C55 35(100) 2_666
Br2 Pd2 N4 C55 115.9(4) .
Br2 Pd2 N4 C55 -64.1(4) 2_666
C16 N1 C1 N3 -14.6(8) .
Pd1 N1 C1 N3 133.2(5) .
C16 N1 C1 N2 163.8(4) .
Pd1 N1 C1 N2 -48.3(6) .
C9 N3 C1 N1 154.5(5) .
C9 N3 C1 N2 -23.9(8) .
C2 N2 C1 N1 141.9(5) .
C2 N2 C1 N3 -39.6(8) .
C1 N2 C2 C3 -32.0(8) .
C1 N2 C2 C7 151.7(5) .
C7 C2 C3 C4 0.4(9) .
N2 C2 C3 C4 -175.8(6) .
C2 C3 C4 C5 2.0(10) .
C3 C4 C5 C6 -3.6(12) .
C4 C5 C6 C7 2.8(12) .
C5 C6 C7 C2 -0.5(11) .
C5 C6 C7 C8 179.6(8) .
C3 C2 C7 C6 -1.1(9) .
N2 C2 C7 C6 175.1(6) .
C3 C2 C7 C8 178.8(7) .
N2 C2 C7 C8 -4.9(9) .
C1 N3 C9 C10 -33.7(9) .
C1 N3 C9 C14 146.5(6) .
C14 C9 C10 C11 -3.2(10) .
N3 C9 C10 C11 177.0(6) .
C9 C10 C11 C12 4.5(11) .
C10 C11 C12 C13 -2.4(15) .
C11 C12 C13 C14 -1.0(17) .
C10 C9 C14 C13 0.0(10) .
N3 C9 C14 C13 179.7(6) .
C10 C9 C14 C15 -180.0(7) .
N3 C9 C14 C15 -0.2(10) .
C12 C13 C14 C9 2.2(13) .
C12 C13 C14 C15 -177.8(10) .
C1 N1 C16 C21 -54.4(7) .
Pd1 N1 C16 C21 154.6(4) .
C1 N1 C16 C17 134.4(5) .
Pd1 N1 C16 C17 -16.6(5) .
C21 C16 C17 C18 6.3(7) .
N1 C16 C17 C18 177.8(5) .
C21 C16 C17 C23 -166.1(5) .
N1 C16 C17 C23 5.3(7) .
C16 C17 C18 C19 -2.4(8) .
C23 C17 C18 C19 170.2(5) .
C17 C18 C19 C20 -2.3(9) .
C18 C19 C20 C21 3.1(9) .
C19 C20 C21 C16 0.8(8) .
C19 C20 C21 C22 -174.6(6) .
C17 C16 C21 C20 -5.5(7) .
N1 C16 C21 C20 -176.5(5) .
C17 C16 C21 C22 169.7(5) .
N1 C16 C21 C22 -1.3(8) .
C18 C17 C23 C30 119.6(5) .
C16 C17 C23 C30 -68.0(7) .
C18 C17 C23 C24 -45.3(6) .
C16 C17 C23 C24 127.2(5) .
C18 C17 C23 Pd1 -163.9(4) .
C16 C17 C23 Pd1 8.5(6) .
C44 Pd1 C23 C30 -58.0(3) .
N1 Pd1 C23 C30 110.3(3) .
Br1 Pd1 C23 C30 -157.3(4) .
C37 Pd1 C23 C30 -36.2(3) .
C44 Pd1 C23 C17 178.8(4) .
C30 Pd1 C23 C17 -123.2(5) .
N1 Pd1 C23 C17 -12.9(3) .
Br1 Pd1 C23 C17 79.5(6) .
C37 Pd1 C23 C17 -159.4(4) .
C44 Pd1 C23 C24 58.7(4) .
C30 Pd1 C23 C24 116.6(5) .
N1 Pd1 C23 C24 -133.0(4) .
Br1 Pd1 C23 C24 -40.7(7) .
C37 Pd1 C23 C24 80.5(4) .
C30 C23 C24 C25 139.7(5) .
C17 C23 C24 C25 -54.5(6) .
Pd1 C23 C24 C25 62.3(6) .
C30 C23 C24 C29 -45.2(7) .
C17 C23 C24 C29 120.6(5) .
Pd1 C23 C24 C29 -122.5(5) .
C29 C24 C25 C26 1.7(9) .
C23 C24 C25 C26 177.0(6) .
C24 C25 C26 C27 -0.1(11) .
C25 C26 C27 C28 -1.6(12) .
C26 C27 C28 C29 1.6(12) .
C27 C28 C29 C24 0.1(10) .
C25 C24 C29 C28 -1.8(9) .
C23 C24 C29 C28 -177.1(6) .
C17 C23 C30 C31 -13.0(7) .
C24 C23 C30 C31 150.6(4) .
Pd1 C23 C30 C31 -108.6(4) .
C17 C23 C30 C37 172.8(4) .
C24 C23 C30 C37 -23.6(6) .
Pd1 C23 C30 C37 77.1(4) .
C17 C23 C30 Pd1 95.6(4) .
C24 C23 C30 Pd1 -100.8(4) .
C44 Pd1 C30 C23 113.5(3) .
N1 Pd1 C30 C23 -68.7(3) .
Br1 Pd1 C30 C23 162.5(3) .
C37 Pd1 C30 C23 118.8(4) .
C44 Pd1 C30 C31 -125.5(4) .
N1 Pd1 C30 C31 52.3(4) .
C23 Pd1 C30 C31 121.0(5) .
Br1 Pd1 C30 C31 -76.5(5) .
C37 Pd1 C30 C31 -120.1(5) .
C44 Pd1 C30 C37 -5.3(3) .
N1 Pd1 C30 C37 172.4(3) .
C23 Pd1 C30 C37 -118.8(4) .
Br1 Pd1 C30 C37 43.7(5) .
C23 C30 C31 C32 -30.6(7) .
C37 C30 C31 C32 143.5(5) .
Pd1 C30 C31 C32 -116.0(5) .
C23 C30 C31 C36 156.4(5) .
C37 C30 C31 C36 -29.5(6) .
Pd1 C30 C31 C36 71.0(5) .
C36 C31 C32 C33 0.1(9) .
C30 C31 C32 C33 -172.8(6) .
C31 C32 C33 C34 -1.4(11) .
C32 C33 C34 C35 1.5(12) .
C33 C34 C35 C36 -0.3(13) .
C34 C35 C36 C31 -1.1(11) .
C32 C31 C36 C35 1.2(8) .
C30 C31 C36 C35 174.4(5) .
C23 C30 C37 C44 -60.9(5) .
C31 C30 C37 C44 124.4(5) .
Pd1 C30 C37 C44 7.7(4) .
C23 C30 C37 C38 120.0(5) .
C31 C30 C37 C38 -54.6(6) .
Pd1 C30 C37 C38 -171.3(4) .
C23 C30 C37 Pd1 -68.6(4) .
C31 C30 C37 Pd1 116.7(4) .
C30 Pd1 C37 C44 -170.3(5) .
N1 Pd1 C37 C44 179.5(3) .
C23 Pd1 C37 C44 -133.3(4) .
Br1 Pd1 C37 C44 28.5(4) .
C44 Pd1 C37 C38 -104(3) .
C30 Pd1 C37 C38 85(3) .
N1 Pd1 C37 C38 75(3) .
C23 Pd1 C37 C38 122(3) .
Br1 Pd1 C37 C38 -76(3) .
C44 Pd1 C37 C30 170.3(5) .
N1 Pd1 C37 C30 -10.2(4) .
C23 Pd1 C37 C30 37.0(3) .
Br1 Pd1 C37 C30 -161.2(2) .
C44 C37 C38 C39 168.4(6) .
C30 C37 C38 C39 -12.8(7) .
Pd1 C37 C38 C39 -93(3) .
C44 C37 C38 C43 -10.1(9) .
C30 C37 C38 C43 168.7(5) .
Pd1 C37 C38 C43 88(3) .
C43 C38 C39 C40 1.9(8) .
C37 C38 C39 C40 -176.7(5) .
C38 C39 C40 C41 0.6(10) .
C39 C40 C41 C42 -2.3(10) .
C40 C41 C42 C43 1.4(10) .
C41 C42 C43 C38 1.2(10) .
C39 C38 C43 C42 -2.8(8) .
C37 C38 C43 C42 175.7(5) .
C38 C37 C44 C45 -11.4(10) .
C30 C37 C44 C45 169.6(5) .
Pd1 C37 C44 C45 178.0(7) .
C38 C37 C44 Pd1 170.5(5) .
C30 C37 C44 Pd1 -8.4(4) .
C30 Pd1 C44 C37 6.3(3) .
N1 Pd1 C44 C37 -1.2(8) .
C23 Pd1 C44 C37 40.5(3) .
Br1 Pd1 C44 C37 -156.7(3) .
C30 Pd1 C44 C45 -171.9(5) .
N1 Pd1 C44 C45 -179.4(4) .
C23 Pd1 C44 C45 -137.7(5) .
Br1 Pd1 C44 C45 25.0(4) .
C37 Pd1 C44 C45 -178.2(7) .
C37 C44 C45 C46 104.3(7) .
Pd1 C44 C45 C46 -78.1(7) .
C37 C44 C45 C50 -76.3(8) .
Pd1 C44 C45 C50 101.3(5) .
C50 C45 C46 C47 1.4(9) .
C44 C45 C46 C47 -179.2(6) .
C45 C46 C47 C48 -1.0(11) .
C46 C47 C48 C49 -0.1(12) .
C47 C48 C49 C50 0.7(12) .
C48 C49 C50 C45 -0.3(11) .
C46 C45 C50 C49 -0.7(9) .
C44 C45 C50 C49 179.8(6) .
C55 N4 C51 C52 -0.2(10) .
Pd2 N4 C51 C52 178.6(5) .
N4 C51 C52 C53 -1.1(10) .
N4 C51 C52 C56 178.2(7) .
C51 C52 C53 C54 1.5(10) .
C56 C52 C53 C54 -177.8(8) .
C52 C53 C54 C55 -0.7(10) .
C52 C53 C54 C57 -179.8(7) .
C51 N4 C55 C54 1.1(9) .
Pd2 N4 C55 C54 -177.7(5) .
C53 C54 C55 N4 -0.6(10) .
C57 C54 C55 N4 178.5(6) .
